data_2015366
loop_
_publ_author_name
'Luigi R Nassimbeni'
'Hong Su'

_publ_section_title
;
 Two salts of di-<i>p</i>-toluoyltartaric acid with aromatic amines
;
_journal_coeditor_code GG1300
_journal_issue 6
_journal_name_full 'Acta Crystallographica Section C'
_journal_page_first o358
_journal_page_last o361
_journal_paper_doi 10.1107/S0108270106015149
_journal_volume 62
_journal_year 2006
_chemical_formula_iupac '2C8 H12 N + , C20 H16 O8 2- , 2C H4 O , H2 O'
_chemical_formula_moiety '2C8 H12 N + , C20 H16 O8 2- , 2C H4 O , H2 O'
_chemical_formula_sum 'C38 H50 N2 O11'
_chemical_formula_weight 710.80
_chemical_name_common
;
bis[(R)-(+)-1-phenylethylammonium]
(2R,3R)-(-)-di-O-p-toluoyltartrate methanol disolvate monohydrate
;
_chemical_name_systematic
;
bis[(R)-(+)-1-phenylethylammonium]
(2R,3R)-(-)-2,3-di-p-toluoyloxybutanedioate methanol disolvate monohydrate
;
_space_group_IT_number 4
_symmetry_cell_setting monoclinic
_symmetry_space_group_name_Hall 'P 2yb'
_symmetry_space_group_name_H-M 'P 1 21 1'
_atom_sites_solution_hydrogens geom
_atom_sites_solution_primary direct
_atom_sites_solution_secondary difmap
_audit_creation_method SHELXL97
_cell_angle_alpha 90
_cell_angle_beta 103.3240(10)
_cell_angle_gamma 90
_cell_formula_units_Z 2
_cell_length_a 10.93660(10)
_cell_length_b 8.07850(10)
_cell_length_c 22.0995(2)
_cell_measurement_reflns_used 43385
_cell_measurement_temperature 113(2)
_cell_measurement_theta_max 26.40
_cell_measurement_theta_min 3.83
_cell_volume 1899.96(3)
_computing_cell_refinement 'DENZO-SMN (Otwinowski & Minor, 1997)'
_computing_data_collection 'COLLECT (Nonius, 2000)'
_computing_data_reduction DENZO-SMN
_computing_molecular_graphics
;
ORTEP-3 (Farrugia, 1997), X-SEED (Barbour, 2001) and POVRAY
(Cason, Year?)
;
_computing_publication_material SHELXL97
_computing_structure_refinement 'SHELXL97 (Sheldrick, 1997)'
_computing_structure_solution 'SHELXS97 (Sheldrick, 1997)'
_diffrn_ambient_temperature 113(2)
_diffrn_measured_fraction_theta_full 0.990
_diffrn_measured_fraction_theta_max 0.990
_diffrn_measurement_device_type 'Nonius Kappa CCD area-detector'
_diffrn_measurement_method '1.2\% \f scans and \w scans'
_diffrn_radiation_monochromator graphite
_diffrn_radiation_source 'fine-focus sealed tube'
_diffrn_radiation_type MoK\a
_diffrn_radiation_wavelength 0.71073
_diffrn_reflns_av_R_equivalents 0.0094
_diffrn_reflns_av_sigmaI/netI 0.0162
_diffrn_reflns_limit_h_max 13
_diffrn_reflns_limit_h_min -13
_diffrn_reflns_limit_k_max 10
_diffrn_reflns_limit_k_min -10
_diffrn_reflns_limit_l_max 27
_diffrn_reflns_limit_l_min -27
_diffrn_reflns_number 7708
_diffrn_reflns_theta_full 26.40
_diffrn_reflns_theta_max 26.40
_diffrn_reflns_theta_min 4.15
_exptl_absorpt_coefficient_mu 0.091
_exptl_absorpt_correction_T_max 0.9688
_exptl_absorpt_correction_T_min 0.9645
_exptl_absorpt_correction_type none
_exptl_absorpt_process_details none
_exptl_crystal_colour colourless
_exptl_crystal_density_diffrn 1.242
_exptl_crystal_density_method 'not measured'
_exptl_crystal_description prism
_exptl_crystal_F_000 760
_exptl_crystal_size_max 0.40
_exptl_crystal_size_mid 0.40
_exptl_crystal_size_min 0.35
_refine_diff_density_max 0.381
_refine_diff_density_min -0.264
_refine_ls_extinction_coef 0.035(3)
_refine_ls_extinction_expression Fc^*^=kFc[1+0.001xFc^2^\l^3^/sin(2\q)]^-1/4^
_refine_ls_extinction_method 'SHELXL97 (Sheldrick, 1997)'
_refine_ls_goodness_of_fit_ref 1.118
_refine_ls_hydrogen_treatment mixed
_refine_ls_matrix_type full
_refine_ls_number_parameters 502
_refine_ls_number_reflns 7708
_refine_ls_number_restraints 11
_refine_ls_restrained_S_all 1.117
_refine_ls_R_factor_all 0.0381
_refine_ls_R_factor_gt 0.0361
_refine_ls_shift/su_max 0.001
_refine_ls_shift/su_mean 0.000
_refine_ls_structure_factor_coef Fsqd
_refine_ls_weighting_details 'calc w = 1/[\s^2^(Fo^2^)+(0.0488P)^2^+0.6269P] where P=(Fo^2^+2Fc^2^)/3'
_refine_ls_weighting_scheme calc
_refine_ls_wR_factor_gt 0.0938
_refine_ls_wR_factor_ref 0.0952
_reflns_number_gt 3969
_reflns_number_total 7708
_reflns_threshold_expression I>2\s(I)
_cod_data_source_file gg1300.cif
_cod_data_source_block I
_cod_depositor_comments
;
The following automatic conversions were performed:

'_chemical_melting_point' value 'not measured' was changed to '?' -
the value is undefined or not given.

Automatic conversion script
Id: cif_fix_values 1646 2011-03-28 12:23:43Z adriana 

The following automatic conversions were performed:

'_chemical_melting_point' value 'not measured' was changed to '?' -
the value is undefined or not given.

Automatic conversion script
Id: cif_fix_values 1715 2011-07-08 13:25:40Z adriana 
;
_cod_original_sg_symbol_H-M 'P 21'
_cod_database_code 2015366
_cod_database_fobs_code 2015366

loop_
_symmetry_equiv_pos_as_xyz
'x, y, z'
'-x, y+1/2, -z'

loop_
_atom_site_type_symbol
_atom_site_label
_atom_site_fract_x
_atom_site_fract_y
_atom_site_fract_z
_atom_site_U_iso_or_equiv
_atom_site_adp_type
_atom_site_calc_flag
_atom_site_refinement_flags
_atom_site_occupancy
O O1 0.43263(16) 0.6310(2) 0.33632(8) 0.0251(4) Uani d . 1
O O2 0.49430(15) 0.7944(2) 0.41991(7) 0.0232(3) Uani d . 1
O O3 0.57209(15) 1.2349(2) 0.28196(7) 0.0231(3) Uani d . 1
O O4 0.64452(14) 1.0498(2) 0.22387(7) 0.0222(3) Uani d . 1
O O5 0.40860(13) 0.8900(2) 0.25667(6) 0.0188(3) Uani d . 1
O O6 0.22347(14) 0.9170(2) 0.28353(7) 0.0258(4) Uani d . 1
O O7 0.67107(13) 0.81505(19) 0.31307(7) 0.0182(3) Uani d . 1
O O8 0.84887(14) 0.9665(2) 0.33804(8) 0.0239(4) Uani d . 1
O O41 0.8126(2) 1.0909(3) 0.14869(12) 0.0573(7) Uani d D 1
O O51 0.62194(16) 0.7457(2) 0.16569(8) 0.0304(4) Uiso d D 1
O O61 0.44125(19) 0.3114(2) 0.37065(9) 0.0322(4) Uani d D 1
N N21 0.42734(19) 0.1116(3) 0.46770(9) 0.0235(4) Uani d D 1
N N31 0.48447(18) 0.5304(3) 0.22150(9) 0.0226(4) Uani d D 1
C C1 0.4638(2) 0.7666(3) 0.36273(10) 0.0187(4) Uani d . 1
C C2 0.47025(19) 0.9173(3) 0.32111(9) 0.0177(4) Uani d . 1
H H2 0.4291 1.0134 0.3370 0.021 Uiso calc R 1
C C3 0.60531(19) 0.9638(3) 0.32204(10) 0.0175(4) Uani d . 1
H H3 0.6452 1.0122 0.3635 0.021 Uiso calc R 1
C C4 0.60896(18) 1.0931(3) 0.27086(10) 0.0180(4) Uani d . 1
C C5 0.28199(19) 0.9076(3) 0.24356(10) 0.0200(4) Uani d . 1
C C6 0.2279(2) 0.9206(3) 0.17572(10) 0.0226(5) Uani d . 1
C C7 0.3012(2) 0.9489(3) 0.13326(11) 0.0267(5) Uani d . 1
H H7 0.3902 0.9517 0.1469 0.032 Uiso calc R 1
C C8 0.2453(2) 0.9732(4) 0.07107(12) 0.0338(6) Uani d . 1
H H8 0.2963 0.9927 0.0423 0.041 Uiso calc R 1
C C9 0.1150(3) 0.9694(4) 0.05017(12) 0.0382(6) Uani d . 1
C C10 0.0428(2) 0.9387(4) 0.09291(13) 0.0405(7) Uani d . 1
H H10 -0.0461 0.9337 0.0791 0.049 Uiso calc R 1
C C11 0.0971(2) 0.9153(4) 0.15494(12) 0.0325(6) Uani d . 1
H H11 0.0459 0.8957 0.1836 0.039 Uiso calc R 1
C C12 0.0539(3) 1.0028(6) -0.01719(14) 0.0586(10) Uani d . 1
H H12C -0.0030 0.9115 -0.0338 0.088 Uiso calc R 1
H H12B 0.1189 1.0122 -0.0410 0.088 Uiso calc R 1
H H12A 0.0062 1.1064 -0.0205 0.088 Uiso calc R 1
C C13 0.79791(19) 0.8364(3) 0.32204(10) 0.0183(4) Uani d . 1
C C14 0.8628(2) 0.6832(3) 0.31045(10) 0.0183(4) Uani d . 1
C C15 0.9850(2) 0.6969(3) 0.30298(11) 0.0231(5) Uani d . 1
H H15 1.0220 0.8031 0.3023 0.028 Uiso calc R 1
C C16 1.0530(2) 0.5564(3) 0.29654(12) 0.0267(5) Uani d . 1
H H16 1.1371 0.5672 0.2922 0.032 Uiso calc R 1
C C17 1.0006(2) 0.3997(3) 0.29625(11) 0.0256(5) Uani d . 1
C C18 0.8757(2) 0.3874(3) 0.30105(12) 0.0271(5) Uani d . 1
H H18 0.8370 0.2816 0.2990 0.033 Uiso calc R 1
C C19 0.8078(2) 0.5269(3) 0.30871(11) 0.0225(5) Uani d . 1
H H19 0.7236 0.5164 0.3128 0.027 Uiso calc R 1
C C20 1.0744(3) 0.2453(4) 0.29061(14) 0.0344(6) Uani d . 1
H H20C 1.0660 0.2189 0.2466 0.052 Uiso calc R 1
H H20A 1.0420 0.1531 0.3111 0.052 Uiso calc R 1
H H20B 1.1631 0.2635 0.3105 0.052 Uiso calc R 1
C C21 0.2857(2) 0.1047(3) 0.44991(11) 0.0267(5) Uani d . 1
H H21 0.2597 0.0928 0.4037 0.032 Uiso calc R 1
C C22 0.2375(2) -0.0442(3) 0.47825(11) 0.0272(5) Uani d . 1
C C23 0.1547(4) -0.1501(6) 0.44080(15) 0.0765(15) Uani d . 1
H H23 0.1307 -0.1297 0.3973 0.092 Uiso calc R 1
C C24 0.1055(4) -0.2862(6) 0.46522(18) 0.0852(17) Uani d . 1
H H24 0.0483 -0.3576 0.4385 0.102 Uiso calc R 1
C C25 0.1391(3) -0.3182(4) 0.52799(13) 0.0415(7) Uani d . 1
H H25 0.1044 -0.4098 0.5452 0.050 Uiso calc R 1
C C26 0.2244(3) -0.2145(4) 0.56548(12) 0.0371(6) Uani d . 1
H H26 0.2509 -0.2374 0.6087 0.045 Uiso calc R 1
C C27 0.2720(3) -0.0779(4) 0.54123(11) 0.0343(6) Uani d . 1
H H27 0.3289 -0.0064 0.5680 0.041 Uiso calc R 1
C C28 0.2339(3) 0.2681(4) 0.46704(14) 0.0374(6) Uani d . 1
H H28A 0.1422 0.2686 0.4523 0.056 Uiso calc R 1
H H28C 0.2697 0.3593 0.4475 0.056 Uiso calc R 1
H H28B 0.2562 0.2818 0.5123 0.056 Uiso calc R 1
C C31 0.3672(2) 0.5026(3) 0.17225(11) 0.0265(5) Uani d . 1
H H31 0.3231 0.6112 0.1627 0.032 Uiso calc R 1
C C32 0.3971(2) 0.4375(3) 0.11329(10) 0.0239(5) Uani d . 1
C C33 0.3242(3) 0.4885(4) 0.05607(12) 0.0346(6) Uani d . 1
H H33 0.2596 0.5681 0.0546 0.042 Uiso calc R 1
C C34 0.3454(3) 0.4238(4) 0.00136(12) 0.0425(7) Uani d . 1
H H34 0.2940 0.4573 -0.0375 0.051 Uiso calc R 1
C C35 0.4403(3) 0.3116(5) 0.00291(12) 0.0444(8) Uani d . 1
H H35 0.4563 0.2699 -0.0347 0.053 Uiso calc R 1
C C36 0.5126(3) 0.2595(5) 0.05951(13) 0.0439(7) Uani d . 1
H H36 0.5778 0.1811 0.0607 0.053 Uiso calc R 1
C C37 0.4904(2) 0.3210(4) 0.11455(11) 0.0325(6) Uani d . 1
H H37 0.5394 0.2830 0.1533 0.039 Uiso calc R 1
C C38 0.2818(3) 0.3860(4) 0.19759(14) 0.0409(7) Uani d . 1
H H38A 0.2021 0.3730 0.1668 0.061 Uiso calc R 1
H H38C 0.2655 0.4320 0.2360 0.061 Uiso calc R 1
H H38B 0.3227 0.2778 0.2063 0.061 Uiso calc R 1
C C41 0.8471(3) 1.2483(5) 0.13378(18) 0.0555(9) Uani d . 1
H H41C 0.8456 1.3240 0.1682 0.083 Uiso calc R 1
H H41A 0.7880 1.2872 0.0962 0.083 Uiso calc R 1
H H41B 0.9320 1.2449 0.1264 0.083 Uiso calc R 1
C C51 0.7326(3) 0.6892(4) 0.14846(12) 0.0356(6) Uani d . 1
H H51C 0.7800 0.7845 0.1386 0.053 Uiso calc R 1
H H51A 0.7091 0.6174 0.1119 0.053 Uiso calc R 1
H H51B 0.7847 0.6269 0.1830 0.053 Uiso calc R 1
H H21B 0.461(3) 0.009(2) 0.4576(14) 0.036(8) Uiso d D 1
H H61B 0.434(4) 0.4279(14) 0.3695(19) 0.067(12) Uiso d D 1
H H31B 0.541(2) 0.601(3) 0.2058(13) 0.039(8) Uiso d D 1
H H21A 0.454(3) 0.179(4) 0.4372(13) 0.051(10) Uiso d D 1
H H41 0.756(3) 1.107(7) 0.1776(16) 0.085(15) Uiso d D 1
H H21C 0.454(2) 0.141(4) 0.5107(6) 0.029(7) Uiso d D 1
H H31A 0.524(3) 0.427(2) 0.2353(14) 0.041(8) Uiso d D 1
H H51 0.650(3) 0.843(3) 0.1925(15) 0.063(11) Uiso d D 1
H H31C 0.464(3) 0.582(4) 0.2564(10) 0.037(8) Uiso d D 1
H H61A 0.489(3) 0.277(6) 0.3425(15) 0.072(13) Uiso d D 1

loop_
_atom_site_aniso_label
_atom_site_aniso_U_11
_atom_site_aniso_U_22
_atom_site_aniso_U_33
_atom_site_aniso_U_12
_atom_site_aniso_U_13
_atom_site_aniso_U_23
O1 0.0381(9) 0.0137(8) 0.0272(8) 0.0002(7) 0.0150(7) 0.0000(6)
O2 0.0302(8) 0.0195(8) 0.0219(7) 0.0014(7) 0.0100(6) 0.0027(7)
O3 0.0298(8) 0.0141(8) 0.0274(8) 0.0030(7) 0.0105(6) 0.0026(6)
O4 0.0258(7) 0.0197(8) 0.0236(7) 0.0015(7) 0.0111(6) 0.0019(7)
O5 0.0185(7) 0.0174(8) 0.0215(7) 0.0028(6) 0.0064(6) 0.0018(6)
O6 0.0214(7) 0.0265(9) 0.0319(8) -0.0005(7) 0.0109(6) -0.0011(7)
O7 0.0179(7) 0.0139(7) 0.0236(7) 0.0030(6) 0.0063(6) 0.0011(6)
O8 0.0212(7) 0.0183(8) 0.0317(8) -0.0004(6) 0.0052(6) -0.0029(7)
O41 0.0675(15) 0.0475(14) 0.0702(16) -0.0074(12) 0.0432(13) -0.0048(12)
O61 0.0466(10) 0.0172(9) 0.0405(10) 0.0039(8) 0.0262(8) 0.0051(8)
N21 0.0318(10) 0.0188(9) 0.0214(9) 0.0010(9) 0.0088(8) -0.0004(8)
N31 0.0310(10) 0.0155(9) 0.0228(9) 0.0020(8) 0.0095(7) -0.0001(8)
C1 0.0206(10) 0.0131(10) 0.0260(11) 0.0035(8) 0.0125(8) 0.0024(8)
C2 0.0200(10) 0.0146(10) 0.0196(9) 0.0019(8) 0.0068(8) 0.0001(8)
C3 0.0198(9) 0.0121(10) 0.0215(10) 0.0022(8) 0.0068(8) 0.0003(8)
C4 0.0154(9) 0.0164(10) 0.0222(10) -0.0006(8) 0.0040(8) 0.0017(8)
C5 0.0192(9) 0.0116(10) 0.0303(11) -0.0006(8) 0.0083(8) -0.0004(9)
C6 0.0223(10) 0.0158(11) 0.0289(11) 0.0020(9) 0.0040(8) -0.0004(9)
C7 0.0245(10) 0.0242(12) 0.0309(11) 0.0004(10) 0.0053(9) 0.0012(10)
C8 0.0326(12) 0.0379(15) 0.0308(12) 0.0009(11) 0.0069(10) 0.0058(11)
C9 0.0372(13) 0.0422(16) 0.0313(13) 0.0065(12) -0.0001(11) 0.0010(12)
C10 0.0238(11) 0.0530(19) 0.0410(14) 0.0045(13) -0.0002(10) -0.0049(14)
C11 0.0228(11) 0.0379(15) 0.0362(13) 0.0011(11) 0.0055(9) -0.0025(12)
C12 0.0496(17) 0.085(3) 0.0347(15) 0.0104(19) -0.0046(13) 0.0061(18)
C13 0.0185(9) 0.0180(11) 0.0185(9) 0.0019(9) 0.0044(8) 0.0021(8)
C14 0.0192(10) 0.0179(11) 0.0178(9) 0.0027(9) 0.0041(8) 0.0011(8)
C15 0.0222(10) 0.0204(11) 0.0273(11) -0.0019(9) 0.0072(9) -0.0019(9)
C16 0.0192(10) 0.0269(13) 0.0371(12) 0.0003(10) 0.0126(9) -0.0031(10)
C17 0.0259(11) 0.0218(12) 0.0313(12) 0.0041(10) 0.0112(9) 0.0015(10)
C18 0.0288(12) 0.0152(11) 0.0402(13) 0.0007(9) 0.0138(10) 0.0027(10)
C19 0.0186(10) 0.0198(11) 0.0303(11) 0.0000(9) 0.0084(8) 0.0023(10)
C20 0.0319(13) 0.0253(13) 0.0494(16) 0.0066(11) 0.0162(11) 0.0008(12)
C21 0.0281(11) 0.0268(12) 0.0243(11) -0.0001(10) 0.0042(9) 0.0036(10)
C22 0.0297(11) 0.0272(13) 0.0245(11) 0.0014(10) 0.0060(9) 0.0044(10)
C23 0.104(3) 0.079(3) 0.0295(15) -0.058(3) -0.0200(17) 0.0237(17)
C24 0.098(3) 0.087(3) 0.050(2) -0.065(3) -0.027(2) 0.030(2)
C25 0.0457(15) 0.0374(16) 0.0430(15) -0.0041(13) 0.0133(12) 0.0163(13)
C26 0.0597(17) 0.0288(14) 0.0255(12) 0.0056(13) 0.0153(11) 0.0050(11)
C27 0.0525(15) 0.0274(13) 0.0217(11) -0.0005(12) 0.0060(10) -0.0007(10)
C28 0.0367(14) 0.0302(15) 0.0467(15) 0.0085(12) 0.0122(12) 0.0071(12)
C31 0.0277(11) 0.0192(12) 0.0322(12) 0.0047(10) 0.0061(9) -0.0010(10)
C32 0.0259(11) 0.0204(12) 0.0253(10) -0.0034(9) 0.0054(8) 0.0011(9)
C33 0.0342(12) 0.0300(14) 0.0344(13) -0.0034(11) -0.0029(10) 0.0058(11)
C34 0.0489(16) 0.0490(18) 0.0238(12) -0.0172(15) -0.0038(11) 0.0078(13)
C35 0.0481(16) 0.063(2) 0.0244(12) -0.0205(16) 0.0121(11) -0.0118(14)
C36 0.0384(14) 0.057(2) 0.0367(14) 0.0056(14) 0.0096(11) -0.0159(14)
C37 0.0356(12) 0.0362(15) 0.0236(11) 0.0081(12) 0.0027(9) -0.0032(11)
C38 0.0367(14) 0.0472(17) 0.0448(15) -0.0086(13) 0.0218(12) -0.0116(14)
C41 0.0544(19) 0.049(2) 0.066(2) -0.0035(17) 0.0207(16) 0.0036(18)
C51 0.0417(14) 0.0385(15) 0.0286(12) 0.0071(13) 0.0121(11) 0.0028(12)

loop_
_atom_type_symbol
_atom_type_description
_atom_type_scat_dispersion_real
_atom_type_scat_dispersion_imag
_atom_type_scat_source
C C 0.0033 0.0016 'International Tables Vol C Tables 4.2.6.8 and 6.1.1.4'
H H 0.0000 0.0000 'International Tables Vol C Tables 4.2.6.8 and 6.1.1.4'
N N 0.0061 0.0033 'International Tables Vol C Tables 4.2.6.8 and 6.1.1.4'
O O 0.0106 0.0060 'International Tables Vol C Tables 4.2.6.8 and 6.1.1.4'

loop_
_geom_angle_atom_site_label_1
_geom_angle_atom_site_label_2
_geom_angle_atom_site_label_3
_geom_angle
C5 O5 C2 114.60(15)
C13 O7 C3 113.48(16)
C41 O41 H41 106(3)
C51 O51 H51 105(2)
H61B O61 H61A 109(4)
C21 N21 H21B 109.9(19)
C21 N21 H21A 107(2)
H21B N21 H21A 97(3)
C21 N21 H21C 108.9(16)
H21B N21 H21C 114(3)
H21A N21 H21C 119(3)
C31 N31 H31B 109.9(18)
C31 N31 H31A 110(2)
H31B N31 H31A 111(3)
C31 N31 H31C 109.7(18)
H31B N31 H31C 109(3)
H31A N31 H31C 107(3)
O2 C1 O1 127.5(2)
O2 C1 C2 115.11(19)
O1 C1 C2 117.36(18)
O5 C2 C3 106.40(16)
O5 C2 C1 113.17(18)
C3 C2 C1 111.48(17)
O5 C2 H2 108.6
C3 C2 H2 108.6
C1 C2 H2 108.6
O7 C3 C2 107.91(17)
O7 C3 C4 111.45(16)
C2 C3 C4 110.22(16)
O7 C3 H3 109.1
C2 C3 H3 109.1
C4 C3 H3 109.1
O4 C4 O3 126.6(2)
O4 C4 C3 119.19(19)
O3 C4 C3 114.16(18)
O6 C5 O5 122.56(19)
O6 C5 C6 125.49(19)
O5 C5 C6 111.91(17)
C7 C6 C11 119.3(2)
C7 C6 C5 122.5(2)
C11 C6 C5 118.0(2)
C8 C7 C6 120.2(2)
C8 C7 H7 119.9
C6 C7 H7 119.9
C7 C8 C9 120.7(2)
C7 C8 H8 119.7
C9 C8 H8 119.7
C10 C9 C8 118.6(2)
C10 C9 C12 120.8(3)
C8 C9 C12 120.6(3)
C11 C10 C9 121.3(2)
C11 C10 H10 119.3
C9 C10 H10 119.3
C10 C11 C6 119.8(2)
C10 C11 H11 120.1
C6 C11 H11 120.1
C9 C12 H12C 109.5
C9 C12 H12B 109.5
H12C C12 H12B 109.5
C9 C12 H12A 109.5
H12C C12 H12A 109.5
H12B C12 H12A 109.5
O8 C13 O7 122.57(19)
O8 C13 C14 124.99(19)
O7 C13 C14 112.43(18)
C15 C14 C19 119.3(2)
C15 C14 C13 117.9(2)
C19 C14 C13 122.76(18)
C16 C15 C14 120.1(2)
C16 C15 H15 119.9
C14 C15 H15 119.9
C15 C16 C17 121.16(19)
C15 C16 H16 119.4
C17 C16 H16 119.4
C16 C17 C18 118.3(2)
C16 C17 C20 121.8(2)
C18 C17 C20 119.9(2)
C19 C18 C17 120.9(2)
C19 C18 H18 119.6
C17 C18 H18 119.6
C18 C19 C14 120.10(19)
C18 C19 H19 120.0
C14 C19 H19 120.0
C17 C20 H20C 109.5
C17 C20 H20A 109.5
H20C C20 H20A 109.5
C17 C20 H20B 109.5
H20C C20 H20B 109.5
H20A C20 H20B 109.5
C22 C21 N21 111.0(2)
C22 C21 C28 113.8(2)
N21 C21 C28 108.8(2)
C22 C21 H21 107.7
N21 C21 H21 107.7
C28 C21 H21 107.7
C23 C22 C27 118.2(3)
C23 C22 C21 119.5(2)
C27 C22 C21 122.4(2)
C22 C23 C24 121.3(3)
C22 C23 H23 119.3
C24 C23 H23 119.3
C25 C24 C23 120.2(3)
C25 C24 H24 119.9
C23 C24 H24 119.9
C24 C25 C26 118.6(3)
C24 C25 H25 120.7
C26 C25 H25 120.7
C27 C26 C25 121.0(2)
C27 C26 H26 119.5
C25 C26 H26 119.5
C26 C27 C22 120.6(3)
C26 C27 H27 119.7
C22 C27 H27 119.7
C21 C28 H28A 109.5
C21 C28 H28C 109.5
H28A C28 H28C 109.5
C21 C28 H28B 109.5
H28A C28 H28B 109.5
H28C C28 H28B 109.5
N31 C31 C32 111.13(18)
N31 C31 C38 108.8(2)
C32 C31 C38 112.1(2)
N31 C31 H31 108.3
C32 C31 H31 108.3
C38 C31 H31 108.3
C37 C32 C33 119.0(2)
C37 C32 C31 121.7(2)
C33 C32 C31 119.2(2)
C34 C33 C32 120.3(3)
C34 C33 H33 119.8
C32 C33 H33 119.8
C35 C34 C33 120.4(2)
C35 C34 H34 119.8
C33 C34 H34 119.8
C34 C35 C36 119.7(3)
C34 C35 H35 120.2
C36 C35 H35 120.2
C35 C36 C37 120.4(3)
C35 C36 H36 119.8
C37 C36 H36 119.8
C32 C37 C36 120.2(2)
C32 C37 H37 119.9
C36 C37 H37 119.9
C31 C38 H38A 109.5
C31 C38 H38C 109.5
H38A C38 H38C 109.5
C31 C38 H38B 109.5
H38A C38 H38B 109.5
H38C C38 H38B 109.5
O41 C41 H41C 109.5
O41 C41 H41A 109.5
H41C C41 H41A 109.5
O41 C41 H41B 109.5
H41C C41 H41B 109.5
H41A C41 H41B 109.5
O51 C51 H51C 109.5
O51 C51 H51A 109.5
H51C C51 H51A 109.5
O51 C51 H51B 109.5
H51C C51 H51B 109.5
H51A C51 H51B 109.5

loop_
_geom_bond_atom_site_label_1
_geom_bond_atom_site_label_2
_geom_bond_distance
_geom_bond_publ_flag
O1 C1 1.251(3) y
O2 C1 1.251(3) y
O3 C4 1.257(3) y
O4 C4 1.240(3) y
O5 C2 1.445(2) y
O7 C3 1.437(2) y
C1 C2 1.537(3) y
C2 C3 1.520(3) y
C3 C4 1.547(3) y
O7 C13 1.366(2) ?
O6 C5 1.207(3) ?
O5 C5 1.355(2) ?
O8 C13 1.204(3) ?
O41 C41 1.387(5) ?
O41 H41 1.00(4) ?
O51 C51 1.425(3) ?
O51 H51 0.99(3) ?
O61 H61B 0.944(12) ?
O61 H61A 0.94(3) ?
N21 C21 1.509(3) ?
N21 H21B 0.95(3) ?
N21 H21A 0.96(3) ?
N21 H21C 0.959(10) ?
N31 C31 1.495(3) ?
N31 H31B 0.958(10) ?
N31 H31A 0.953(10) ?
N31 H31C 0.95(3) ?
C2 H2 1.0000 ?
C3 H3 1.0000 ?
C5 C6 1.483(3) ?
C6 C7 1.386(3) ?
C6 C11 1.399(3) ?
C7 C8 1.384(3) ?
C7 H7 0.9500 ?
C8 C9 1.393(4) ?
C8 H8 0.9500 ?
C9 C10 1.387(4) ?
C9 C12 1.509(4) ?
C10 C11 1.376(4) ?
C10 H10 0.9500 ?
C11 H11 0.9500 ?
C12 H12C 0.9800 ?
C12 H12B 0.9800 ?
C12 H12A 0.9800 ?
C13 C14 1.478(3) ?
C14 C15 1.388(3) ?
C14 C19 1.395(3) ?
C15 C16 1.383(3) ?
C15 H15 0.9500 ?
C16 C17 1.389(4) ?
C16 H16 0.9500 ?
C17 C18 1.398(3) ?
C17 C20 1.506(3) ?
C18 C19 1.381(3) ?
C18 H18 0.9500 ?
C19 H19 0.9500 ?
C20 H20C 0.9800 ?
C20 H20A 0.9800 ?
C20 H20B 0.9800 ?
C21 C22 1.507(4) ?
C21 C28 1.519(4) ?
C21 H21 1.0000 ?
C22 C23 1.375(4) ?
C22 C27 1.383(3) ?
C23 C24 1.387(5) ?
C23 H23 0.9500 ?
C24 C25 1.375(5) ?
C24 H24 0.9500 ?
C25 C26 1.379(4) ?
C25 H25 0.9500 ?
C26 C27 1.379(4) ?
C26 H26 0.9500 ?
C27 H27 0.9500 ?
C28 H28A 0.9800 ?
C28 H28C 0.9800 ?
C28 H28B 0.9800 ?
C31 C32 1.509(3) ?
C31 C38 1.522(4) ?
C31 H31 1.0000 ?
C32 C37 1.383(3) ?
C32 C33 1.393(3) ?
C33 C34 1.385(4) ?
C33 H33 0.9500 ?
C34 C35 1.372(5) ?
C34 H34 0.9500 ?
C35 C36 1.382(4) ?
C35 H35 0.9500 ?
C36 C37 1.386(4) ?
C36 H36 0.9500 ?
C37 H37 0.9500 ?
C38 H38A 0.9800 ?
C38 H38C 0.9800 ?
C38 H38B 0.9800 ?
C41 H41C 0.9800 ?
C41 H41A 0.9800 ?
C41 H41B 0.9800 ?
C51 H51C 0.9800 ?
C51 H51A 0.9800 ?
C51 H51B 0.9800 ?

loop_
_geom_hbond_atom_site_label_D
_geom_hbond_atom_site_label_H
_geom_hbond_atom_site_label_A
_geom_hbond_site_symmetry_A
_geom_hbond_distance_DH
_geom_hbond_distance_HA
_geom_hbond_distance_DA
_geom_hbond_angle_DHA
_geom_hbond_publ_flag
N21 H21A O61 . 0.95(3) 1.80(2) 2.716(3) 158(3) y
N21 H21B O2 1_545 0.960(10) 1.990(10) 2.929(3) 166(3) y
N21 H21C O2 2_646 0.950(10) 1.95(2) 2.846(3) 155(3) y
N31 H31A O3 1_545 0.95(3) 1.870(10) 2.795(3) 162(3) y
N31 H31B O51 . 0.960(10) 1.820(10) 2.768(3) 170(3) y
N31 H31C O1 . 0.95(3) 1.920(10) 2.843(2) 165(3) y
O41 H41 O4 . 1.00(4) 1.82(2) 2.767(3) 158(5) y
O51 H51 O4 . 0.99(3) 1.82(2) 2.757(3) 158(3) y
O61 H61A O3 1_545 0.94(3) 1.81(3) 2.750(2) 172(4) y
O61 H61B O1 . 0.944(12) 1.80(2) 2.687(2) 156(4) y

loop_
_geom_torsion_atom_site_label_1
_geom_torsion_atom_site_label_2
_geom_torsion_atom_site_label_3
_geom_torsion_atom_site_label_4
_geom_torsion
_geom_torsion_publ_flag
C5 O5 C2 C3 -156.8(2) y
C5 O5 C2 C1 80.5(2) ?
O2 C1 C2 O5 -167.05(17) ?
O1 C1 C2 O5 14.9(3) ?
O2 C1 C2 C3 73.1(2) ?
O1 C1 C2 C3 -105.0(2) ?
C13 O7 C3 C2 -171.0(2) y
C13 O7 C3 C4 67.9(2) ?
O5 C2 C3 O7 -76.3(2) y
C1 C2 C3 O7 47.5(2) ?
O5 C2 C3 C4 45.6(2) ?
C1 C2 C3 C4 169.39(17) ?
O7 C3 C4 O4 12.6(3) ?
C2 C3 C4 O4 -107.2(2) ?
O7 C3 C4 O3 -168.47(17) ?
C2 C3 C4 O3 71.7(2) ?
C2 O5 C5 O6 -12.1(3) ?
C2 O5 C5 C6 165.5(2) y
O6 C5 C6 C7 164.0(2) ?
O5 C5 C6 C7 -13.6(3) ?
O6 C5 C6 C11 -11.4(4) ?
O5 C5 C6 C11 171.0(2) ?
C11 C6 C7 C8 0.6(4) ?
C5 C6 C7 C8 -174.8(2) ?
C6 C7 C8 C9 -0.1(4) ?
C7 C8 C9 C10 -0.8(5) ?
C7 C8 C9 C12 177.5(3) ?
C8 C9 C10 C11 1.2(5) ?
C12 C9 C10 C11 -177.1(3) ?
C9 C10 C11 C6 -0.7(5) ?
C7 C6 C11 C10 -0.2(4) ?
C5 C6 C11 C10 175.4(3) ?
C3 O7 C13 O8 2.5(3) ?
C3 O7 C13 C14 -178.0(2) y
O8 C13 C14 C15 -16.0(3) ?
O7 C13 C14 C15 164.54(19) ?
O8 C13 C14 C19 162.0(2) ?
O7 C13 C14 C19 -17.5(3) ?
C19 C14 C15 C16 -2.7(3) ?
C13 C14 C15 C16 175.3(2) ?
C14 C15 C16 C17 1.2(4) ?
C15 C16 C17 C18 1.6(4) ?
C15 C16 C17 C20 -178.7(3) ?
C16 C17 C18 C19 -2.9(4) ?
C20 C17 C18 C19 177.4(2) ?
C17 C18 C19 C14 1.4(4) ?
C15 C14 C19 C18 1.5(3) ?
C13 C14 C19 C18 -176.5(2) ?
N21 C21 C22 C23 -127.8(3) ?
C28 C21 C22 C23 109.1(4) ?
N21 C21 C22 C27 53.2(3) ?
C28 C21 C22 C27 -69.9(3) ?
C27 C22 C23 C24 0.7(7) ?
C21 C22 C23 C24 -178.3(4) ?
C22 C23 C24 C25 -0.1(8) ?
C23 C24 C25 C26 -1.4(7) ?
C24 C25 C26 C27 2.3(5) ?
C25 C26 C27 C22 -1.7(4) ?
C23 C22 C27 C26 0.2(5) ?
C21 C22 C27 C26 179.2(2) ?
N31 C31 C32 C37 40.2(3) ?
C38 C31 C32 C37 -81.7(3) ?
N31 C31 C32 C33 -143.7(2) ?
C38 C31 C32 C33 94.4(3) ?
C37 C32 C33 C34 -0.3(4) ?
C31 C32 C33 C34 -176.5(2) ?
C32 C33 C34 C35 -1.5(4) ?
C33 C34 C35 C36 1.9(5) ?
C34 C35 C36 C37 -0.5(5) ?
C33 C32 C37 C36 1.6(4) ?
C31 C32 C37 C36 177.8(3) ?
C35 C36 C37 C32 -1.2(5) ?

loop_
_cod_related_entry_id
_cod_related_entry_database
_cod_related_entry_code
1 ChemSpider 21180891
